data_7707126
loop_
_publ_author_name
'Heczko, Micha\/l'
'Reczy\'nski, Mateusz'
'N\"ather, Christian'
'Nowicka, Beata'

_publ_section_title
;
 Tuning of magnetic properties of the 2D CN-bridged
 Ni<sup>II</sup>-Nb<sup>IV</sup> framework by incorporation of guest
 cations of alkali and alkaline earth metals.
;
_journal_issue 22
_journal_name_full 'Dalton transactions (Cambridge, England : 2003)'
_journal_page_first 7537
_journal_page_last 7544
_journal_paper_doi 10.1039/d1dt00367d
_journal_volume 50
_journal_year 2021
_chemical_formula_sum 'C46 H121 Ba N28 Nb2 Ni3 O24.5'
_chemical_formula_weight 1957.99
_space_group_crystal_system monoclinic
_space_group_IT_number 13
_space_group_name_Hall '-P 2yc'
_space_group_name_H-M_alt 'P 1 2/c 1'
_atom_sites_solution_hydrogens geom
_audit_creation_method SHELXL-2014/7
_audit_update_record
;
2021-03-24 deposited with the CCDC.	2021-04-15 downloaded from the CCDC.
;
_cell_angle_alpha 90
_cell_angle_beta 95.1660(10)
_cell_angle_gamma 90
_cell_formula_units_Z 4
_cell_length_a 20.1987(6)
_cell_length_b 15.7904(4)
_cell_length_c 26.4099(7)
_cell_measurement_reflns_used 12292
_cell_measurement_temperature 120(2)
_cell_measurement_theta_max 25.11
_cell_measurement_theta_min 3.01
_cell_volume 8389.1(4)
_computing_structure_refinement 'SHELXL-2014/7 (Sheldrick, 2014)'
_diffrn_ambient_temperature 120(2)
_diffrn_measured_fraction_theta_full 0.988
_diffrn_measured_fraction_theta_max 0.988
_diffrn_measurement_device_type 'Bruker APEX-II CCD'
_diffrn_measurement_method '\f and \w scans'
_diffrn_radiation_type MoK\a
_diffrn_radiation_wavelength 0.71073
_diffrn_reflns_av_R_equivalents 0.1008
_diffrn_reflns_av_unetI/netI 0.0728
_diffrn_reflns_Laue_measured_fraction_full 0.988
_diffrn_reflns_Laue_measured_fraction_max 0.988
_diffrn_reflns_limit_h_max 24
_diffrn_reflns_limit_h_min -23
_diffrn_reflns_limit_k_max 18
_diffrn_reflns_limit_k_min -18
_diffrn_reflns_limit_l_max 31
_diffrn_reflns_limit_l_min -31
_diffrn_reflns_number 81022
_diffrn_reflns_point_group_measured_fraction_full 0.988
_diffrn_reflns_point_group_measured_fraction_max 0.988
_diffrn_reflns_theta_full 25.108
_diffrn_reflns_theta_max 25.108
_diffrn_reflns_theta_min 2.317
_exptl_absorpt_coefficient_mu 1.467
_exptl_absorpt_correction_T_max 0.7452
_exptl_absorpt_correction_T_min 0.6595
_exptl_absorpt_correction_type multi-scan
_exptl_absorpt_process_details SADABS
_exptl_crystal_colour yellow
_exptl_crystal_density_diffrn 1.550
_exptl_crystal_description block
_exptl_crystal_F_000 4044
_exptl_crystal_size_max 0.200
_exptl_crystal_size_mid 0.090
_exptl_crystal_size_min 0.080
_refine_diff_density_max 1.460
_refine_diff_density_min -1.531
_refine_diff_density_rms 0.150
_refine_ls_extinction_coef 0.00005(2)
_refine_ls_extinction_expression Fc^*^=kFc[1+0.001xFc^2^\l^3^/sin(2\q)]^-1/4^
_refine_ls_extinction_method 'SHELXL-2014/7 (Sheldrick 2014'
_refine_ls_goodness_of_fit_ref 1.147
_refine_ls_hydrogen_treatment constr
_refine_ls_matrix_type full
_refine_ls_number_parameters 950
_refine_ls_number_reflns 14788
_refine_ls_number_restraints 36
_refine_ls_restrained_S_all 1.153
_refine_ls_R_factor_all 0.1186
_refine_ls_R_factor_gt 0.0764
_refine_ls_shift/su_max 0.006
_refine_ls_shift/su_mean 0.000
_refine_ls_structure_factor_coef Fsqd
_refine_ls_weighting_details 'w=1/[\s^2^(Fo^2^)+(0.0236P)^2^+101.6155P] where P=(Fo^2^+2Fc^2^)/3'
_refine_ls_weighting_scheme calc
_refine_ls_wR_factor_gt 0.1355
_refine_ls_wR_factor_ref 0.1497
_reflns_Friedel_coverage 0.000
_reflns_number_gt 10278
_reflns_number_total 14788
_reflns_threshold_expression 'I > 2\s(I)'
_cod_data_source_file d1dt00367d2.cif
_cod_data_source_block 6Ba
_cod_depositor_comments 'Adding full bibliography for 7707121--7707126.cif.'
_cod_original_sg_symbol_H-M 'P 2/c'
_cod_original_formula_sum 'C46 H121 Ba N28 Nb2 Ni3 O24.50'
_cod_database_code 7707126
_shelx_shelxl_version_number 2014/7
_shelx_space_group_comment
;
The symmetry employed for this shelxl refinement is uniquely defined
by the following loop, which should always be used as a source of
symmetry information in preference to the above space-group names.
They are only intended as comments.
;
_shelx_estimated_absorpt_t_min 0.758
_shelx_estimated_absorpt_t_max 0.892

loop_
_space_group_symop_operation_xyz
'x, y, z'
'-x, y, -z+1/2'
'-x, -y, -z'
'x, -y, z-1/2'

loop_
_atom_site_label
_atom_site_type_symbol
_atom_site_fract_x
_atom_site_fract_y
_atom_site_fract_z
_atom_site_U_iso_or_equiv
_atom_site_adp_type
_atom_site_occupancy
_atom_site_site_symmetry_order
_atom_site_calc_flag
_atom_site_refinement_flags_posn
_atom_site_refinement_flags_adp
_atom_site_refinement_flags_occupancy
_atom_site_disorder_assembly
_atom_site_disorder_group
Ni1 Ni 0.75072(5) 0.25477(7) 0.25153(4) 0.0137(2) Uani 1 1 d . . . . .
Ni2 Ni 1.0000 0.5000 0.0000 0.0143(3) Uani 1 2 d S . P . .
Ni3 Ni 1.0000 0.0000 0.0000 0.0118(3) Uani 1 2 d S . P . .
Ni4 Ni 0.5000 0.5000 0.5000 0.0119(3) Uani 1 2 d S . P . .
Ni5 Ni 0.5000 0.0000 0.5000 0.0121(3) Uani 1 2 d S . P . .
Nb1 Nb 0.86342(3) 0.25109(5) 0.08005(3) 0.01111(17) Uani 1 1 d . . . . .
Nb2 Nb 0.64095(4) 0.25012(5) 0.42249(3) 0.01095(17) Uani 1 1 d . . . . .
Ba1 Ba 0.71774(3) 0.30062(3) 0.63974(2) 0.01563(13) Uani 1 1 d . . . . .
C1 C 0.7915(4) 0.2517(5) 0.1396(3) 0.0176(18) Uani 1 1 d . . . . .
C1A C 0.7135(4) 0.2525(5) 0.3639(3) 0.0136(17) Uani 1 1 d . . . . .
C2 C 0.9254(4) 0.3381(6) 0.0366(3) 0.019(2) Uani 1 1 d . . . . .
C2A C 0.5973(4) 0.3431(5) 0.3641(3) 0.0141(18) Uani 1 1 d . . . . .
C3 C 0.9316(4) 0.1676(5) 0.0395(3) 0.0121(18) Uani 1 1 d . . . . .
C3A C 0.6984(4) 0.3730(5) 0.4343(3) 0.0155(19) Uani 1 1 d . . . . .
C4 C 0.9114(4) 0.1637(6) 0.1415(3) 0.0169(19) Uani 1 1 d . . . . .
C4A C 0.5763(4) 0.3356(5) 0.4663(3) 0.0131(18) Uani 1 1 d . . . . .
C5 C 0.8096(4) 0.1265(6) 0.0706(3) 0.018(2) Uani 1 1 d . . . . .
C5A C 0.5774(4) 0.1661(5) 0.4667(3) 0.0106(17) Uani 1 1 d . . . . .
C6 C 0.8107(4) 0.3763(6) 0.0759(3) 0.020(2) Uani 1 1 d . . . . .
C6A C 0.7012(4) 0.2405(5) 0.4973(3) 0.0140(17) Uani 1 1 d . U . . .
C7 C 0.8082(4) 0.2562(6) 0.0024(4) 0.025(2) Uani 1 1 d . . . . .
C7A C 0.6850(5) 0.1189(6) 0.4211(3) 0.021(2) Uani 1 1 d . . . . .
C8 C 0.9180(4) 0.3346(6) 0.1388(3) 0.019(2) Uani 1 1 d . . . . .
C8A C 0.5825(4) 0.1755(5) 0.3593(3) 0.017(2) Uani 1 1 d . . . . .
C11 C 0.8751(5) 0.1681(7) 0.2969(4) 0.032(3) Uani 1 1 d . . . . .
H11A H 0.9054 0.1189 0.2961 0.039 Uiso 1 1 calc R U . . .
H11B H 0.8597 0.1715 0.3314 0.039 Uiso 1 1 calc R U . . .
C12 C 0.9139(5) 0.2503(7) 0.2861(4) 0.034(2) Uani 1 1 d . . . . .
H12A H 0.9573 0.2492 0.3068 0.041 Uiso 1 1 calc R U . . .
H12B H 0.9229 0.2505 0.2499 0.041 Uiso 1 1 calc R U . . .
C13 C 0.8789(5) 0.3303(7) 0.2972(4) 0.030(2) Uani 1 1 d . . . . .
H13A H 0.8624 0.3261 0.3313 0.036 Uiso 1 1 calc R U . . .
H13B H 0.9109 0.3779 0.2980 0.036 Uiso 1 1 calc R U . . .
C14 C 0.7863(5) 0.4264(6) 0.2702(4) 0.032(3) Uani 1 1 d . . . . .
H14A H 0.8140 0.4767 0.2647 0.038 Uiso 1 1 calc R U . . .
H14B H 0.7758 0.4263 0.3061 0.038 Uiso 1 1 calc R U . . .
C15 C 0.7224(5) 0.4298(6) 0.2351(4) 0.033(3) Uani 1 1 d . . . . .
H15A H 0.6973 0.4819 0.2416 0.040 Uiso 1 1 calc R U . . .
H15B H 0.7329 0.4303 0.1992 0.040 Uiso 1 1 calc R U . . .
C16 C 0.6246(5) 0.3420(6) 0.2069(3) 0.028(2) Uani 1 1 d . . . . .
H16A H 0.6403 0.3395 0.1725 0.033 Uiso 1 1 calc R U . . .
H16B H 0.5945 0.3913 0.2080 0.033 Uiso 1 1 calc R U . . .
C17 C 0.5866(4) 0.2631(6) 0.2159(3) 0.024(2) Uani 1 1 d . . . . .
H17A H 0.5442 0.2650 0.1940 0.029 Uiso 1 1 calc R U . . .
H17B H 0.5753 0.2635 0.2516 0.029 Uiso 1 1 calc R U . . .
C18 C 0.6210(4) 0.1788(6) 0.2063(3) 0.027(2) Uani 1 1 d . . . . .
H18A H 0.5883 0.1322 0.2071 0.032 Uiso 1 1 calc R U . . .
H18B H 0.6372 0.1798 0.1720 0.032 Uiso 1 1 calc R U . . .
C19 C 0.7130(5) 0.0817(6) 0.2371(4) 0.028(2) Uani 1 1 d . . . . .
H19A H 0.7226 0.0766 0.2011 0.034 Uiso 1 1 calc R U . . .
H19B H 0.6847 0.0333 0.2452 0.034 Uiso 1 1 calc R U . . .
C20 C 0.7762(5) 0.0797(6) 0.2705(4) 0.034(3) Uani 1 1 d . . . . .
H20A H 0.8009 0.0270 0.2644 0.041 Uiso 1 1 calc R U . . .
H20B H 0.7666 0.0805 0.3066 0.041 Uiso 1 1 calc R U . . .
C21 C 1.0854(8) 0.4562(12) 0.0876(6) 0.108(8) Uani 1 1 d . . . . .
H21A H 1.0602 0.4061 0.0976 0.129 Uiso 1 1 calc R U . . .
H21B H 1.1303 0.4540 0.1059 0.129 Uiso 1 1 calc R U . . .
C22 C 1.1107(7) 0.3707(9) 0.0094(6) 0.066(4) Uani 1 1 d . U . . .
H22A H 1.1556 0.3550 0.0246 0.079 Uiso 1 1 calc R U . . .
H22B H 1.0795 0.3261 0.0187 0.079 Uiso 1 1 calc R U . . .
C23 C 1.1110(8) 0.3727(11) -0.0449(6) 0.080(5) Uani 1 1 d . U . . .
H23A H 1.1346 0.3214 -0.0551 0.096 Uiso 1 1 calc R U . . .
H23B H 1.1379 0.4221 -0.0536 0.096 Uiso 1 1 calc R U . . .
C24 C 1.0484(10) 0.3770(8) -0.0761(6) 0.099(7) Uani 1 1 d . . . . .
H24A H 1.0564 0.3657 -0.1119 0.119 Uiso 1 1 calc R U . . .
H24B H 1.0185 0.3321 -0.0652 0.119 Uiso 1 1 calc R U . . .
C25 C 0.9485(8) 0.4667(11) -0.1011(5) 0.075(4) Uani 1 1 d . U . . .
H25A H 0.9532 0.4664 -0.1381 0.090 Uiso 1 1 calc R U . . .
H25B H 0.9215 0.4169 -0.0931 0.090 Uiso 1 1 calc R U . . .
C31 C 1.0376(6) -0.0152(8) 0.1046(4) 0.052(3) Uani 1 1 d . . . . .
H31A H 1.0168 0.0377 0.1157 0.062 Uiso 1 1 calc R U . . .
H31B H 1.0700 -0.0342 0.1326 0.062 Uiso 1 1 calc R U . . .
C32 C 1.1149(6) 0.0733(9) 0.0649(5) 0.055(4) Uani 1 1 d . . . . .
H32A H 1.1513 0.0625 0.0918 0.066 Uiso 1 1 calc R U . . .
H32B H 1.0901 0.1235 0.0754 0.066 Uiso 1 1 calc R U . . .
C33 C 1.1448(7) 0.0942(8) 0.0169(5) 0.059(4) Uani 1 1 d . . . . .
H33A H 1.1698 0.0434 0.0077 0.071 Uiso 1 1 calc R U . . .
H33B H 1.1781 0.1392 0.0254 0.071 Uiso 1 1 calc R U . . .
C34 C 1.1033(6) 0.1229(7) -0.0319(6) 0.064(4) Uani 1 1 d . . . . .
H34A H 1.0759 0.1727 -0.0247 0.077 Uiso 1 1 calc R U . . .
H34B H 1.1330 0.1389 -0.0582 0.077 Uiso 1 1 calc R U . . .
C35 C 1.0170(6) 0.0837(8) -0.0950(4) 0.048(3) Uani 1 1 d . . . . .
H35A H 1.0426 0.0894 -0.1251 0.058 Uiso 1 1 calc R U . . .
H35B H 0.9968 0.1392 -0.0883 0.058 Uiso 1 1 calc R U . . .
C41 C 0.5475(4) 0.5212(6) 0.6042(3) 0.022(2) Uani 1 1 d . . . . .
H41A H 0.5213 0.5724 0.6109 0.026 Uiso 1 1 calc R U . . .
H41B H 0.5836 0.5154 0.6319 0.026 Uiso 1 1 calc R U . . .
C42 C 0.5030(5) 0.4435(6) 0.6026(3) 0.026(2) Uani 1 1 d . . . . .
H42A H 0.5300 0.3920 0.5985 0.031 Uiso 1 1 calc R U . . .
H42B H 0.4819 0.4386 0.6348 0.031 Uiso 1 1 calc R U . . .
C43 C 0.4145(5) 0.3720(6) 0.5482(4) 0.026(2) Uani 1 1 d . . . . .
H43A H 0.3922 0.3547 0.5784 0.031 Uiso 1 1 calc R U . . .
H43B H 0.4462 0.3267 0.5409 0.031 Uiso 1 1 calc R U . . .
C44 C 0.3624(4) 0.3812(6) 0.5028(4) 0.027(2) Uani 1 1 d . . . . .
H44A H 0.3350 0.4318 0.5082 0.032 Uiso 1 1 calc R U . . .
H44B H 0.3327 0.3312 0.5018 0.032 Uiso 1 1 calc R U . . .
C45 C 0.3907(5) 0.3895(6) 0.4509(4) 0.025(2) Uani 1 1 d . . . . .
H45A H 0.4228 0.3431 0.4469 0.030 Uiso 1 1 calc R U . . .
H45B H 0.3541 0.3838 0.4235 0.030 Uiso 1 1 calc R U . . .
C51 C 0.5052(5) 0.0436(6) 0.6049(3) 0.027(2) Uani 1 1 d . . . . .
H51A H 0.4844 0.0427 0.6375 0.032 Uiso 1 1 calc R U . . .
H51B H 0.5312 0.0965 0.6036 0.032 Uiso 1 1 calc R U . . .
C52 C 0.4161(5) 0.1214(6) 0.5536(4) 0.031(3) Uani 1 1 d . . . . .
H52A H 0.4478 0.1671 0.5471 0.038 Uiso 1 1 calc R U . . .
H52B H 0.3950 0.1361 0.5849 0.038 Uiso 1 1 calc R U . . .
C53 C 0.3630(5) 0.1168(6) 0.5095(4) 0.031(3) Uani 1 1 d . . . . .
H53A H 0.3332 0.1663 0.5114 0.037 Uiso 1 1 calc R U . . .
H53B H 0.3361 0.0653 0.5134 0.037 Uiso 1 1 calc R U . . .
C54 C 0.3888(5) 0.1152(6) 0.4566(4) 0.029(2) Uani 1 1 d . . . . .
H54A H 0.3510 0.1230 0.4304 0.034 Uiso 1 1 calc R U . . .
H54B H 0.4202 0.1627 0.4536 0.034 Uiso 1 1 calc R U . . .
C55 C 0.4497(5) 0.0313(6) 0.3978(3) 0.025(2) Uani 1 1 d . . . . .
H55A H 0.4748 0.0840 0.3925 0.030 Uiso 1 1 calc R U . . .
H55B H 0.4129 0.0273 0.3705 0.030 Uiso 1 1 calc R U . . .
N1 N 0.7596(3) 0.2528(5) 0.1736(3) 0.0214(16) Uani 1 1 d . . . . .
N1A N 0.7443(3) 0.2544(5) 0.3297(3) 0.0174(16) Uani 1 1 d . . . . .
N2 N 0.9550(4) 0.3870(5) 0.0156(3) 0.0198(17) Uani 1 1 d . . . . .
N2A N 0.5795(4) 0.3918(5) 0.3325(3) 0.0232(18) Uani 1 1 d . . . . .
N3 N 0.9639(3) 0.1190(4) 0.0211(3) 0.0161(16) Uani 1 1 d . . . . .
N3A N 0.7253(4) 0.4370(5) 0.4403(3) 0.0236(18) Uani 1 1 d . . . . .
N4 N 0.9326(4) 0.1173(5) 0.1718(3) 0.0224(18) Uani 1 1 d . . . . .
N4A N 0.5454(3) 0.3831(4) 0.4873(2) 0.0142(16) Uani 1 1 d . . . . .
N5 N 0.7854(4) 0.0610(5) 0.0684(3) 0.0278(19) Uani 1 1 d . . . . .
N5A N 0.5466(3) 0.1197(4) 0.4890(3) 0.0162(16) Uani 1 1 d . . . . .
N6 N 0.7855(4) 0.4416(5) 0.0759(4) 0.035(2) Uani 1 1 d . . . . .
N6A N 0.7296(3) 0.2355(4) 0.5379(3) 0.0203(17) Uani 1 1 d . . . . .
N7 N 0.7808(4) 0.2631(7) -0.0374(3) 0.045(3) Uani 1 1 d . . . . .
N7A N 0.7053(4) 0.0510(5) 0.4162(3) 0.0275(19) Uani 1 1 d . . . . .
N8 N 0.9441(4) 0.3810(5) 0.1688(3) 0.031(2) Uani 1 1 d . . . . .
N8A N 0.5584(4) 0.1345(5) 0.3275(3) 0.0223(17) Uani 1 1 d . . . . .
N11 N 0.8175(4) 0.1552(5) 0.2594(3) 0.0241(18) Uani 1 1 d . . . . .
H11 H 0.8348 0.1457 0.2255 0.029 Uiso 1 1 calc R U . . .
N12 N 0.8225(4) 0.3487(5) 0.2593(3) 0.0206(17) Uani 1 1 d . . . . .
H12 H 0.8406 0.3562 0.2255 0.025 Uiso 1 1 calc R U . . .
N13 N 0.6824(4) 0.3544(4) 0.2449(3) 0.0195(17) Uani 1 1 d . . . . .
H13 H 0.6649 0.3622 0.2788 0.023 Uiso 1 1 calc R U . . .
N14 N 0.6777(3) 0.1621(5) 0.2447(3) 0.0200(17) Uani 1 1 d . . . . .
H14 H 0.6590 0.1580 0.2784 0.024 Uiso 1 1 calc R U . . .
N21 N 1.0906(4) 0.4550(6) 0.0324(4) 0.053(3) Uani 1 1 d . . . . .
H21 H 1.1251 0.4976 0.0252 0.064 Uiso 1 1 calc R U . . .
N22 N 1.0149(5) 0.4607(6) -0.0729(3) 0.047(2) Uani 1 1 d . U . . .
H22 H 1.0439 0.5038 -0.0877 0.057 Uiso 1 1 calc R U . . .
N31 N 1.0711(5) 0.0023(6) 0.0624(4) 0.049(3) Uani 1 1 d . . . . .
H31 H 1.1001 -0.0482 0.0581 0.058 Uiso 1 1 calc R U . . .
N32 N 1.0622(5) 0.0553(6) -0.0492(4) 0.057(3) Uani 1 1 d . . . . .
H32 H 1.0916 0.0097 -0.0609 0.069 Uiso 1 1 calc R U . . .
N41 N 0.5760(3) 0.5291(4) 0.5545(3) 0.0165(16) Uani 1 1 d . . . . .
H41 H 0.6105 0.4840 0.5533 0.020 Uiso 1 1 calc R U . . .
N42 N 0.4510(4) 0.4504(4) 0.5595(3) 0.0172(16) Uani 1 1 d . . . . .
H42 H 0.4182 0.4939 0.5688 0.021 Uiso 1 1 calc R U . . .
N51 N 0.4528(4) 0.0414(4) 0.5619(3) 0.0187(17) Uani 1 1 d . . . . .
H51 H 0.4200 -0.0031 0.5696 0.022 Uiso 1 1 calc R U . . .
N52 N 0.4227(4) 0.0343(5) 0.4474(3) 0.0201(17) Uani 1 1 d . . . . .
H52 H 0.3884 -0.0114 0.4474 0.024 Uiso 1 1 calc R U . . .
O1 O 0.6110(3) 0.3631(4) 0.6896(2) 0.0227(14) Uani 1 1 d . . . . .
O2 O 0.5971(3) 0.2464(4) 0.5927(2) 0.0219(13) Uani 1 1 d . . . . .
O3 O 0.7472(4) -0.2972(5) 0.2447(2) 0.049(2) Uani 1 1 d . . . . .
O4 O 0.6897(3) 0.1308(4) 0.6742(3) 0.0353(17) Uani 1 1 d . . . . .
O5 O 0.8312(4) 0.2082(5) 0.6502(3) 0.048(2) Uani 1 1 d . . . . .
O6 O 0.8067(3) 0.4308(4) 0.6594(3) 0.0364(18) Uani 1 1 d . . . . .
O7 O 0.7014(3) 0.4217(3) 0.5633(2) 0.0157(13) Uani 1 1 d . . . . .
O10 O 0.0000 0.4753(6) 0.2500 0.034(2) Uani 1 2 d S T P . .
O11 O 0.9066(3) 0.4007(4) 0.7368(3) 0.0366(18) Uani 1 1 d . . . . .
O12 O 0.7557(3) 0.4045(4) 0.8959(2) 0.0299(16) Uani 1 1 d . . . . .
O13 O 0.6636(4) 0.6428(4) 0.3164(3) 0.0427(19) Uani 1 1 d . . . . .
O14 O 0.6229(3) 0.8067(5) 0.3222(2) 0.0355(17) Uani 1 1 d . . . . .
O15 O 0.5668(3) 0.5370(4) 0.2704(2) 0.0310(16) Uani 1 1 d . . . . .
O16 O 1.0000 -0.0174(5) 0.7500 0.026(2) Uani 1 2 d S T P . .
O17 O 0.8278(4) 0.0313(5) 0.6642(3) 0.052(2) Uani 1 1 d . . . . .
O18 O 0.6975(3) 0.0704(4) 0.5788(3) 0.0274(16) Uani 1 1 d . . . . .
O19 O 0.5129(3) 0.2370(4) 0.6695(2) 0.0292(16) Uani 1 1 d . . . . .
O20 O 0.4199(3) -0.1148(4) 0.2702(2) 0.0308(16) Uani 1 1 d . . . . .
O21 O 0.5000 0.0239(5) 0.2500 0.0199(19) Uani 1 2 d S T P . .
O22 O 0.9509(4) 0.2518(5) 0.6960(3) 0.055(2) Uani 1 1 d . . . . .
O23 O 0.9119(4) 0.1156(6) 0.7581(4) 0.071(3) Uani 1 1 d . . . . .
O24 O 0.7763(5) -0.1339(5) 0.2656(4) 0.067(3) Uani 1 1 d . . . . .
O26 O 0.9246(5) 0.2341(6) 0.8409(4) 0.083(3) Uani 1 1 d . . . . .
O27 O 0.8435(5) -0.1495(6) 0.4037(4) 0.077(3) Uani 1 1 d . . . . .
O28 O 0.8394(5) 0.3636(6) 0.8200(4) 0.074(3) Uani 1 1 d . . . . .
O30 O 0.7297(4) -0.0972(6) 0.3616(4) 0.076(3) Uani 1 1 d . U . . .

loop_
_atom_site_aniso_label
_atom_site_aniso_U_11
_atom_site_aniso_U_22
_atom_site_aniso_U_33
_atom_site_aniso_U_23
_atom_site_aniso_U_13
_atom_site_aniso_U_12
Ni1 0.0140(5) 0.0145(5) 0.0141(5) -0.0024(5) 0.0095(4) -0.0021(5)
Ni2 0.0156(8) 0.0121(8) 0.0164(8) 0.0021(6) 0.0073(7) -0.0024(7)
Ni3 0.0119(8) 0.0120(8) 0.0125(8) -0.0009(6) 0.0063(6) 0.0023(6)
Ni4 0.0126(8) 0.0112(8) 0.0127(8) -0.0009(6) 0.0063(6) 0.0016(6)
Ni5 0.0130(8) 0.0114(8) 0.0131(8) 0.0013(6) 0.0087(6) -0.0016(6)
Nb1 0.0110(4) 0.0085(4) 0.0153(4) 0.0016(3) 0.0094(3) 0.0021(3)
Nb2 0.0128(4) 0.0099(4) 0.0117(4) -0.0010(3) 0.0091(3) -0.0004(3)
Ba1 0.0174(3) 0.0159(2) 0.0146(2) 0.0012(2) 0.00730(18) -0.0008(2)
C1 0.018(5) 0.010(4) 0.026(5) -0.002(4) 0.008(4) -0.001(4)
C1A 0.017(4) 0.010(4) 0.014(4) 0.002(4) 0.008(4) 0.002(4)
C2 0.019(5) 0.014(4) 0.028(5) -0.004(4) 0.014(4) 0.001(4)
C2A 0.014(5) 0.015(4) 0.014(4) -0.004(4) 0.005(4) 0.003(4)
C3 0.014(5) 0.011(4) 0.012(4) 0.001(3) 0.004(4) -0.003(4)
C3A 0.023(5) 0.014(5) 0.012(4) -0.004(4) 0.012(4) 0.003(4)
C4 0.019(5) 0.017(4) 0.015(5) 0.000(4) 0.007(4) -0.005(4)
C4A 0.014(5) 0.011(4) 0.016(4) 0.006(4) 0.008(4) -0.001(4)
C5 0.007(4) 0.025(5) 0.023(5) 0.000(4) 0.009(4) 0.004(4)
C5A 0.008(4) 0.013(4) 0.012(4) -0.001(3) 0.006(3) 0.001(3)
C6 0.018(5) 0.021(5) 0.024(5) 0.008(4) 0.007(4) 0.001(4)
C6A 0.013(3) 0.012(3) 0.019(3) -0.002(3) 0.010(3) -0.002(3)
C7 0.014(5) 0.028(5) 0.034(6) 0.015(5) 0.012(4) -0.004(4)
C7A 0.022(5) 0.021(5) 0.023(5) -0.005(4) 0.015(4) -0.003(4)
C8 0.019(5) 0.017(5) 0.021(5) 0.005(4) 0.010(4) -0.004(4)
C8A 0.016(5) 0.019(5) 0.019(5) 0.004(4) 0.009(4) -0.001(4)
C11 0.029(6) 0.046(7) 0.022(5) 0.002(5) 0.001(4) 0.017(5)
C12 0.022(5) 0.054(7) 0.028(5) -0.006(5) 0.006(4) -0.003(6)
C13 0.020(5) 0.048(7) 0.023(5) -0.012(5) 0.016(4) -0.009(5)
C14 0.046(7) 0.019(5) 0.033(6) -0.008(4) 0.014(5) -0.016(5)
C15 0.037(6) 0.015(5) 0.051(7) 0.007(5) 0.022(5) 0.009(5)
C16 0.026(6) 0.038(6) 0.021(5) 0.009(4) 0.007(4) 0.013(5)
C17 0.016(5) 0.043(6) 0.012(4) -0.009(4) 0.000(4) 0.002(4)
C18 0.021(5) 0.041(6) 0.020(5) -0.008(4) 0.008(4) -0.010(4)
C19 0.032(6) 0.024(5) 0.030(6) -0.005(4) 0.013(5) -0.001(5)
C20 0.048(7) 0.011(5) 0.044(6) -0.003(5) 0.016(5) 0.004(5)
C21 0.081(12) 0.123(15) 0.106(13) 0.093(13) -0.070(10) -0.078(11)
C22 0.058(5) 0.055(5) 0.084(6) 0.007(4) 0.001(4) 0.004(4)
C23 0.079(6) 0.069(6) 0.095(6) -0.007(5) 0.022(5) 0.001(5)
C24 0.172(19) 0.035(8) 0.106(13) -0.035(8) 0.099(14) -0.044(10)
C25 0.093(8) 0.087(8) 0.043(6) 0.007(6) 0.000(6) -0.037(7)
C31 0.062(9) 0.060(8) 0.035(7) 0.014(6) 0.012(6) -0.002(7)
C32 0.032(7) 0.075(10) 0.056(8) -0.032(7) 0.003(6) -0.008(7)
C33 0.073(10) 0.045(8) 0.056(8) -0.014(7) -0.015(7) -0.005(7)
C34 0.048(8) 0.014(6) 0.138(14) -0.002(7) 0.045(9) -0.008(5)
C35 0.051(8) 0.064(9) 0.030(6) 0.002(6) 0.005(6) 0.022(7)
C41 0.018(5) 0.035(6) 0.014(5) -0.004(4) 0.008(4) 0.007(4)
C42 0.031(6) 0.030(6) 0.017(5) 0.002(4) 0.007(4) 0.010(5)
C43 0.022(5) 0.016(5) 0.042(6) 0.009(4) 0.018(5) 0.004(4)
C44 0.014(5) 0.018(5) 0.049(6) -0.007(5) 0.011(5) 0.002(4)
C45 0.015(5) 0.021(5) 0.040(6) -0.011(4) 0.007(4) 0.001(4)
C51 0.032(6) 0.034(6) 0.016(5) -0.010(4) 0.011(4) -0.020(5)
C52 0.040(6) 0.017(5) 0.042(6) -0.005(4) 0.030(5) 0.000(5)
C53 0.019(5) 0.021(5) 0.057(7) 0.010(5) 0.020(5) 0.012(4)
C54 0.015(5) 0.026(5) 0.046(6) 0.017(5) 0.003(4) 0.002(4)
C55 0.022(5) 0.033(6) 0.019(5) 0.011(4) -0.004(4) -0.011(4)
N1 0.019(4) 0.025(4) 0.021(4) 0.000(4) 0.008(3) 0.003(4)
N1A 0.016(4) 0.019(4) 0.018(4) 0.001(3) 0.010(3) -0.004(3)
N2 0.023(4) 0.017(4) 0.022(4) 0.002(3) 0.014(3) -0.002(3)
N2A 0.028(5) 0.021(4) 0.022(4) -0.001(4) 0.009(4) 0.005(4)
N3 0.010(4) 0.018(4) 0.022(4) -0.002(3) 0.008(3) -0.002(3)
N3A 0.033(5) 0.014(4) 0.025(4) 0.000(3) 0.010(4) -0.006(4)
N4 0.025(4) 0.020(4) 0.023(4) 0.004(4) 0.003(3) 0.003(3)
N4A 0.015(4) 0.016(4) 0.012(4) 0.001(3) 0.006(3) 0.002(3)
N5 0.034(5) 0.018(4) 0.033(5) -0.003(4) 0.010(4) -0.014(4)
N5A 0.016(4) 0.016(4) 0.018(4) 0.002(3) 0.006(3) 0.001(3)
N6 0.028(5) 0.021(5) 0.060(6) -0.003(4) 0.020(4) 0.009(4)
N6A 0.020(4) 0.012(4) 0.031(4) 0.001(3) 0.012(3) 0.006(3)
N7 0.022(5) 0.081(8) 0.031(5) 0.024(5) -0.004(4) -0.003(5)
N7A 0.028(5) 0.015(4) 0.041(5) 0.002(4) 0.013(4) 0.004(4)
N8 0.033(5) 0.023(5) 0.036(5) -0.002(4) 0.004(4) -0.003(4)
N8A 0.032(5) 0.020(4) 0.016(4) -0.002(3) 0.003(3) -0.008(4)
N11 0.024(4) 0.034(5) 0.016(4) -0.008(4) 0.011(3) 0.004(4)
N12 0.022(4) 0.018(4) 0.022(4) -0.004(3) 0.009(3) -0.012(3)
N13 0.022(4) 0.014(4) 0.025(4) 0.002(3) 0.012(3) 0.005(3)
N14 0.018(4) 0.021(4) 0.023(4) -0.004(3) 0.014(3) -0.004(3)
N21 0.019(5) 0.045(6) 0.091(8) 0.041(6) -0.015(5) -0.014(4)
N22 0.057(4) 0.048(4) 0.041(4) -0.002(3) 0.024(4) -0.019(4)
N31 0.065(7) 0.034(5) 0.047(6) -0.010(5) 0.009(5) 0.010(5)
N32 0.056(7) 0.040(6) 0.082(8) 0.002(6) 0.036(6) 0.004(5)
N41 0.011(4) 0.016(4) 0.023(4) -0.002(3) 0.005(3) 0.001(3)
N42 0.023(4) 0.011(4) 0.020(4) 0.003(3) 0.013(3) 0.007(3)
N51 0.025(4) 0.013(4) 0.021(4) -0.004(3) 0.012(3) -0.003(3)
N52 0.016(4) 0.022(4) 0.024(4) 0.009(3) 0.009(3) -0.007(3)
O1 0.019(3) 0.029(4) 0.020(3) -0.005(3) 0.005(3) 0.003(3)
O2 0.023(3) 0.024(3) 0.019(3) 0.002(3) 0.006(3) -0.003(3)
O3 0.070(5) 0.054(5) 0.024(4) -0.003(4) 0.003(4) -0.025(5)
O4 0.028(4) 0.031(4) 0.049(4) 0.011(3) 0.014(3) -0.001(3)
O5 0.041(4) 0.048(5) 0.056(5) 0.013(4) 0.012(4) 0.023(4)
O6 0.037(4) 0.038(4) 0.035(4) -0.002(3) 0.005(3) -0.016(4)
O7 0.015(3) 0.015(3) 0.018(3) 0.002(2) 0.005(2) 0.001(2)
O10 0.033(6) 0.022(5) 0.044(6) 0.000 -0.009(5) 0.000
O11 0.036(4) 0.033(4) 0.042(4) -0.007(3) 0.005(3) 0.003(3)
O12 0.039(4) 0.022(4) 0.031(4) 0.001(3) 0.015(3) 0.008(3)
O13 0.072(6) 0.026(4) 0.031(4) -0.001(3) 0.012(4) -0.010(4)
O14 0.039(4) 0.045(4) 0.023(3) -0.010(3) 0.006(3) -0.005(4)
O15 0.049(4) 0.021(3) 0.026(4) 0.006(3) 0.019(3) 0.002(3)
O16 0.040(6) 0.019(5) 0.021(5) 0.000 0.012(4) 0.000
O17 0.054(5) 0.043(5) 0.057(5) 0.007(4) -0.003(4) 0.001(4)
O18 0.016(3) 0.021(3) 0.047(4) 0.002(3) 0.010(3) 0.003(3)
O19 0.040(4) 0.027(4) 0.023(3) -0.006(3) 0.016(3) -0.008(3)
O20 0.036(4) 0.028(4) 0.030(4) -0.002(3) 0.014(3) -0.003(3)
O21 0.024(5) 0.020(5) 0.016(4) 0.000 0.005(4) 0.000
O22 0.047(5) 0.046(5) 0.069(6) -0.005(5) -0.003(4) 0.006(4)
O23 0.063(6) 0.079(7) 0.073(6) 0.021(5) 0.030(5) 0.028(5)
O24 0.076(7) 0.045(5) 0.085(7) -0.017(5) 0.042(5) -0.024(5)
O26 0.077(7) 0.073(7) 0.099(8) 0.001(6) 0.021(6) 0.006(6)
O27 0.085(7) 0.070(7) 0.077(7) -0.001(6) 0.009(6) 0.001(6)
O28 0.073(7) 0.076(7) 0.079(7) -0.021(6) 0.041(5) -0.010(6)
O30 0.042(5) 0.074(6) 0.116(7) -0.061(5) 0.031(5) -0.010(4)

loop_
_atom_type_symbol
_atom_type_description
_atom_type_scat_dispersion_real
_atom_type_scat_dispersion_imag
_atom_type_scat_source
C C 0.0033 0.0016 'International Tables Vol C Tables 4.2.6.8 and 6.1.1.4'
H H 0.0000 0.0000 'International Tables Vol C Tables 4.2.6.8 and 6.1.1.4'
N N 0.0061 0.0033 'International Tables Vol C Tables 4.2.6.8 and 6.1.1.4'
O O 0.0106 0.0060 'International Tables Vol C Tables 4.2.6.8 and 6.1.1.4'
Ni Ni 0.3393 1.1124 'International Tables Vol C Tables 4.2.6.8 and 6.1.1.4'
Nb Nb -2.0727 0.6215 'International Tables Vol C Tables 4.2.6.8 and 6.1.1.4'
Ba Ba -0.3244 2.2819 'International Tables Vol C Tables 4.2.6.8 and 6.1.1.4'

loop_
_geom_angle_atom_site_label_1
_geom_angle_atom_site_label_2
_geom_angle_atom_site_label_3
_geom_angle
_geom_angle_site_symmetry_1
_geom_angle_site_symmetry_3
_geom_angle_publ_flag
N11 Ni1 N12 95.2(3) . . ?
N11 Ni1 N14 85.7(3) . . ?
N12 Ni1 N14 178.8(3) . . ?
N11 Ni1 N1A 89.8(3) . . ?
N12 Ni1 N1A 90.6(3) . . ?
N14 Ni1 N1A 88.7(3) . . ?
N11 Ni1 N1 88.5(3) . . ?
N12 Ni1 N1 89.2(3) . . ?
N14 Ni1 N1 91.6(3) . . ?
N1A Ni1 N1 178.3(3) . . ?
N11 Ni1 N13 178.9(3) . . ?
N12 Ni1 N13 85.4(3) . . ?
N14 Ni1 N13 93.7(3) . . ?
N1A Ni1 N13 89.2(3) . . ?
N1 Ni1 N13 92.5(3) . . ?
N2 Ni2 N2 180.0 3_765 . ?
N2 Ni2 N22 91.7(3) 3_765 3_765 ?
N2 Ni2 N22 88.3(3) . 3_765 ?
N2 Ni2 N22 88.3(3) 3_765 . ?
N2 Ni2 N22 91.7(3) . . ?
N22 Ni2 N22 180.0 3_765 . ?
N2 Ni2 N21 89.5(3) 3_765 . ?
N2 Ni2 N21 90.5(3) . . ?
N22 Ni2 N21 85.2(4) 3_765 . ?
N22 Ni2 N21 94.8(4) . . ?
N2 Ni2 N21 90.5(3) 3_765 3_765 ?
N2 Ni2 N21 89.5(3) . 3_765 ?
N22 Ni2 N21 94.8(4) 3_765 3_765 ?
N22 Ni2 N21 85.2(4) . 3_765 ?
N21 Ni2 N21 180.0 . 3_765 ?
N32 Ni3 N32 180.0 3_755 . ?
N32 Ni3 N31 85.7(4) 3_755 . ?
N32 Ni3 N31 94.3(4) . . ?
N32 Ni3 N31 94.3(4) 3_755 3_755 ?
N32 Ni3 N31 85.7(4) . 3_755 ?
N31 Ni3 N31 180.0 . 3_755 ?
N32 Ni3 N3 91.9(3) 3_755 3_755 ?
N32 Ni3 N3 88.1(3) . 3_755 ?
N31 Ni3 N3 89.7(3) . 3_755 ?
N31 Ni3 N3 90.3(3) 3_755 3_755 ?
N32 Ni3 N3 88.1(3) 3_755 . ?
N32 Ni3 N3 91.9(3) . . ?
N31 Ni3 N3 90.3(3) . . ?
N31 Ni3 N3 89.7(3) 3_755 . ?
N3 Ni3 N3 180.0 3_755 . ?
N41 Ni4 N41 180.0 3_666 . ?
N41 Ni4 N42 93.9(3) 3_666 . ?
N41 Ni4 N42 86.1(3) . . ?
N41 Ni4 N42 86.1(3) 3_666 3_666 ?
N41 Ni4 N42 93.9(3) . 3_666 ?
N42 Ni4 N42 180.0 . 3_666 ?
N41 Ni4 N4A 90.0(3) 3_666 3_666 ?
N41 Ni4 N4A 90.0(3) . 3_666 ?
N42 Ni4 N4A 88.1(3) . 3_666 ?
N42 Ni4 N4A 91.9(3) 3_666 3_666 ?
N41 Ni4 N4A 90.0(3) 3_666 . ?
N41 Ni4 N4A 90.0(3) . . ?
N42 Ni4 N4A 91.9(3) . . ?
N42 Ni4 N4A 88.1(3) 3_666 . ?
N4A Ni4 N4A 180.00(17) 3_666 . ?
N52 Ni5 N52 180.0 . 3_656 ?
N52 Ni5 N51 85.7(3) . 3_656 ?
N52 Ni5 N51 94.3(3) 3_656 3_656 ?
N52 Ni5 N51 94.3(3) . . ?
N52 Ni5 N51 85.7(3) 3_656 . ?
N51 Ni5 N51 180.0 3_656 . ?
N52 Ni5 N5A 90.5(3) . 3_656 ?
N52 Ni5 N5A 89.5(3) 3_656 3_656 ?
N51 Ni5 N5A 93.9(3) 3_656 3_656 ?
N51 Ni5 N5A 86.1(3) . 3_656 ?
N52 Ni5 N5A 89.5(3) . . ?
N52 Ni5 N5A 90.5(3) 3_656 . ?
N51 Ni5 N5A 86.1(3) 3_656 . ?
N51 Ni5 N5A 93.9(3) . . ?
N5A Ni5 N5A 180.00(17) 3_656 . ?
C1 Nb1 C2 141.8(3) . . ?
C1 Nb1 C6 72.2(3) . . ?
C2 Nb1 C6 73.7(3) . . ?
C1 Nb1 C3 143.5(3) . . ?
C2 Nb1 C3 73.8(3) . . ?
C6 Nb1 C3 143.4(3) . . ?
C1 Nb1 C7 110.0(3) . . ?
C2 Nb1 C7 76.4(3) . . ?
C6 Nb1 C7 74.3(3) . . ?
C3 Nb1 C7 82.0(3) . . ?
C1 Nb1 C8 79.7(3) . . ?
C2 Nb1 C8 74.5(3) . . ?
C6 Nb1 C8 73.6(3) . . ?
C3 Nb1 C8 112.9(3) . . ?
C7 Nb1 C8 141.4(3) . . ?
C1 Nb1 C5 75.2(3) . . ?
C2 Nb1 C5 139.8(3) . . ?
C6 Nb1 C5 122.8(3) . . ?
C3 Nb1 C5 75.2(3) . . ?
C7 Nb1 C5 74.6(3) . . ?
C8 Nb1 C5 142.3(3) . . ?
C1 Nb1 C4 76.3(3) . . ?
C2 Nb1 C4 121.0(3) . . ?
C6 Nb1 C4 137.5(3) . . ?
C3 Nb1 C4 75.2(3) . . ?
C7 Nb1 C4 144.7(3) . . ?
C8 Nb1 C4 73.3(3) . . ?
C5 Nb1 C4 73.7(3) . . ?
C1A Nb2 C6A 106.1(3) . . ?
C1A Nb2 C5A 144.6(3) . . ?
C6A Nb2 C5A 77.9(3) . . ?
C1A Nb2 C2A 75.8(3) . . ?
C6A Nb2 C2A 143.1(3) . . ?
C5A Nb2 C2A 122.3(3) . . ?
C1A Nb2 C7A 73.7(3) . . ?
C6A Nb2 C7A 76.5(3) . . ?
C5A Nb2 C7A 73.2(3) . . ?
C2A Nb2 C7A 135.9(3) . . ?
C1A Nb2 C4A 142.2(3) . . ?
C6A Nb2 C4A 83.2(3) . . ?
C5A Nb2 C4A 72.8(3) . . ?
C2A Nb2 C4A 75.7(3) . . ?
C7A Nb2 C4A 143.2(3) . . ?
C1A Nb2 C3A 73.7(3) . . ?
C6A Nb2 C3A 72.9(3) . . ?
C5A Nb2 C3A 138.1(3) . . ?
C2A Nb2 C3A 72.5(3) . . ?
C7A Nb2 C3A 126.2(3) . . ?
C4A Nb2 C3A 74.5(3) . . ?
C1A Nb2 C8A 80.2(3) . . ?
C6A Nb2 C8A 144.8(3) . . ?
C5A Nb2 C8A 78.0(3) . . ?
C2A Nb2 C8A 72.0(3) . . ?
C7A Nb2 C8A 72.1(3) . . ?
C4A Nb2 C8A 113.4(3) . . ?
C3A Nb2 C8A 140.0(3) . . ?
O5 Ba1 O6 81.4(2) . . ?
O5 Ba1 O2 125.5(2) . . ?
O6 Ba1 O2 148.2(2) . . ?
O5 Ba1 O7 119.27(19) . . ?
O6 Ba1 O7 69.86(19) . . ?
O2 Ba1 O7 81.05(17) . . ?
O5 Ba1 O3 77.6(2) . 4_556 ?
O6 Ba1 O3 75.5(2) . 4_556 ?
O2 Ba1 O3 122.8(2) . 4_556 ?
O7 Ba1 O3 137.5(2) . 4_556 ?
O5 Ba1 O1 145.1(2) . . ?
O6 Ba1 O1 99.5(2) . . ?
O2 Ba1 O1 68.71(17) . . ?
O7 Ba1 O1 93.05(17) . . ?
O3 Ba1 O1 69.1(2) 4_556 . ?
O5 Ba1 O4 70.0(2) . . ?
O6 Ba1 O4 140.7(2) . . ?
O2 Ba1 O4 70.51(19) . . ?
O7 Ba1 O4 148.12(18) . . ?
O3 Ba1 O4 72.6(2) 4_556 . ?
O1 Ba1 O4 89.86(18) . . ?
O5 Ba1 N6A 76.4(2) . . ?
O6 Ba1 N6A 109.4(2) . . ?
O2 Ba1 N6A 67.59(18) . . ?
O7 Ba1 N6A 65.54(18) . . ?
O3 Ba1 N6A 152.4(2) 4_556 . ?
O1 Ba1 N6A 133.59(19) . . ?
O4 Ba1 N6A 89.9(2) . . ?
N1 C1 Nb1 173.5(7) . . ?
N1A C1A Nb2 171.9(7) . . ?
N2 C2 Nb1 175.5(7) . . ?
N2A C2A Nb2 174.7(7) . . ?
N3 C3 Nb1 173.7(7) . . ?
N3A C3A Nb2 177.4(8) . . ?
N4 C4 Nb1 176.5(8) . . ?
N4A C4A Nb2 175.8(7) . . ?
N5 C5 Nb1 175.2(8) . . ?
N5A C5A Nb2 176.8(7) . . ?
N6 C6 Nb1 176.7(9) . . ?
N6A C6A Nb2 176.3(7) . . ?
N7 C7 Nb1 176.6(9) . . ?
N7A C7A Nb2 174.2(8) . . ?
N8 C8 Nb1 176.7(8) . . ?
N8A C8A Nb2 174.1(8) . . ?
N11 C11 C12 111.9(8) . . ?
N11 C11 H11A 109.2 . . ?
C12 C11 H11A 109.2 . . ?
N11 C11 H11B 109.2 . . ?
C12 C11 H11B 109.2 . . ?
H11A C11 H11B 107.9 . . ?
C13 C12 C11 114.6(8) . . ?
C13 C12 H12A 108.6 . . ?
C11 C12 H12A 108.6 . . ?
C13 C12 H12B 108.6 . . ?
C11 C12 H12B 108.6 . . ?
H12A C12 H12B 107.6 . . ?
N12 C13 C12 112.6(8) . . ?
N12 C13 H13A 109.1 . . ?
C12 C13 H13A 109.1 . . ?
N12 C13 H13B 109.1 . . ?
C12 C13 H13B 109.1 . . ?
H13A C13 H13B 107.8 . . ?
N12 C14 C15 108.6(8) . . ?
N12 C14 H14A 110.0 . . ?
C15 C14 H14A 110.0 . . ?
N12 C14 H14B 110.0 . . ?
C15 C14 H14B 110.0 . . ?
H14A C14 H14B 108.4 . . ?
N13 C15 C14 108.2(8) . . ?
N13 C15 H15A 110.1 . . ?
C14 C15 H15A 110.1 . . ?
N13 C15 H15B 110.1 . . ?
C14 C15 H15B 110.1 . . ?
H15A C15 H15B 108.4 . . ?
N13 C16 C17 112.8(7) . . ?
N13 C16 H16A 109.0 . . ?
C17 C16 H16A 109.0 . . ?
N13 C16 H16B 109.0 . . ?
C17 C16 H16B 109.0 . . ?
H16A C16 H16B 107.8 . . ?
C16 C17 C18 116.8(7) . . ?
C16 C17 H17A 108.1 . . ?
C18 C17 H17A 108.1 . . ?
C16 C17 H17B 108.1 . . ?
C18 C17 H17B 108.1 . . ?
H17A C17 H17B 107.3 . . ?
N14 C18 C17 112.0(7) . . ?
N14 C18 H18A 109.2 . . ?
C17 C18 H18A 109.2 . . ?
N14 C18 H18B 109.2 . . ?
C17 C18 H18B 109.2 . . ?
H18A C18 H18B 107.9 . . ?
N14 C19 C20 109.7(8) . . ?
N14 C19 H19A 109.7 . . ?
C20 C19 H19A 109.7 . . ?
N14 C19 H19B 109.7 . . ?
C20 C19 H19B 109.7 . . ?
H19A C19 H19B 108.2 . . ?
C19 C20 N11 109.3(8) . . ?
C19 C20 H20A 109.8 . . ?
N11 C20 H20A 109.8 . . ?
C19 C20 H20B 109.8 . . ?
N11 C20 H20B 109.8 . . ?
H20A C20 H20B 108.3 . . ?
C25 C21 N21 109.3(11) 3_765 . ?
C25 C21 H21A 109.8 3_765 . ?
N21 C21 H21A 109.8 . . ?
C25 C21 H21B 109.8 3_765 . ?
N21 C21 H21B 109.8 . . ?
H21A C21 H21B 108.3 . . ?
C23 C22 N21 113.7(12) . . ?
C23 C22 H22A 108.8 . . ?
N21 C22 H22A 108.8 . . ?
C23 C22 H22B 108.8 . . ?
N21 C22 H22B 108.8 . . ?
H22A C22 H22B 107.7 . . ?
C22 C23 C24 119.1(14) . . ?
C22 C23 H23A 107.5 . . ?
C24 C23 H23A 107.5 . . ?
C22 C23 H23B 107.5 . . ?
C24 C23 H23B 107.5 . . ?
H23A C23 H23B 107.0 . . ?
N22 C24 C23 112.8(12) . . ?
N22 C24 H24A 109.0 . . ?
C23 C24 H24A 109.0 . . ?
N22 C24 H24B 109.0 . . ?
C23 C24 H24B 109.0 . . ?
H24A C24 H24B 107.8 . . ?
C21 C25 N22 110.8(12) 3_765 . ?
C21 C25 H25A 109.5 3_765 . ?
N22 C25 H25A 109.5 . . ?
C21 C25 H25B 109.5 3_765 . ?
N22 C25 H25B 109.5 . . ?
H25A C25 H25B 108.1 . . ?
N31 C31 C35 113.6(10) . 3_755 ?
N31 C31 H31A 108.8 . . ?
C35 C31 H31A 108.8 3_755 . ?
N31 C31 H31B 108.8 . . ?
C35 C31 H31B 108.8 3_755 . ?
H31A C31 H31B 107.7 . . ?
N31 C32 C33 115.5(10) . . ?
N31 C32 H32A 108.4 . . ?
C33 C32 H32A 108.4 . . ?
N31 C32 H32B 108.4 . . ?
C33 C32 H32B 108.4 . . ?
H32A C32 H32B 107.5 . . ?
C32 C33 C34 123.1(12) . . ?
C32 C33 H33A 106.6 . . ?
C34 C33 H33A 106.6 . . ?
C32 C33 H33B 106.6 . . ?
C34 C33 H33B 106.6 . . ?
H33A C33 H33B 106.5 . . ?
N32 C34 C33 108.1(10) . . ?
N32 C34 H34A 110.1 . . ?
C33 C34 H34A 110.1 . . ?
N32 C34 H34B 110.1 . . ?
C33 C34 H34B 110.1 . . ?
H34A C34 H34B 108.4 . . ?
N32 C35 C31 107.0(10) . 3_755 ?
N32 C35 H35A 110.3 . . ?
C31 C35 H35A 110.3 3_755 . ?
N32 C35 H35B 110.3 . . ?
C31 C35 H35B 110.3 3_755 . ?
H35A C35 H35B 108.6 . . ?
N41 C41 C42 108.5(7) . . ?
N41 C41 H41A 110.0 . . ?
C42 C41 H41A 110.0 . . ?
N41 C41 H41B 110.0 . . ?
C42 C41 H41B 110.0 . . ?
H41A C41 H41B 108.4 . . ?
N42 C42 C41 109.8(7) . . ?
N42 C42 H42A 109.7 . . ?
C41 C42 H42A 109.7 . . ?
N42 C42 H42B 109.7 . . ?
C41 C42 H42B 109.7 . . ?
H42A C42 H42B 108.2 . . ?
N42 C43 C44 112.2(7) . . ?
N42 C43 H43A 109.2 . . ?
C44 C43 H43A 109.2 . . ?
N42 C43 H43B 109.2 . . ?
C44 C43 H43B 109.2 . . ?
H43A C43 H43B 107.9 . . ?
C43 C44 C45 115.0(8) . . ?
C43 C44 H44A 108.5 . . ?
C45 C44 H44A 108.5 . . ?
C43 C44 H44B 108.5 . . ?
C45 C44 H44B 108.5 . . ?
H44A C44 H44B 107.5 . . ?
N41 C45 C44 111.9(7) 3_666 . ?
N41 C45 H45A 109.2 3_666 . ?
C44 C45 H45A 109.2 . . ?
N41 C45 H45B 109.2 3_666 . ?
C44 C45 H45B 109.2 . . ?
H45A C45 H45B 107.9 . . ?
N51 C51 C55 109.8(7) . 3_656 ?
N51 C51 H51A 109.7 . . ?
C55 C51 H51A 109.7 3_656 . ?
N51 C51 H51B 109.7 . . ?
C55 C51 H51B 109.7 3_656 . ?
H51A C51 H51B 108.2 . . ?
N51 C52 C53 112.8(8) . . ?
N51 C52 H52A 109.0 . . ?
C53 C52 H52A 109.0 . . ?
N51 C52 H52B 109.0 . . ?
C53 C52 H52B 109.0 . . ?
H52A C52 H52B 107.8 . . ?
C52 C53 C54 115.3(8) . . ?
C52 C53 H53A 108.4 . . ?
C54 C53 H53A 108.4 . . ?
C52 C53 H53B 108.4 . . ?
C54 C53 H53B 108.4 . . ?
H53A C53 H53B 107.5 . . ?
N52 C54 C53 111.4(7) . . ?
N52 C54 H54A 109.4 . . ?
C53 C54 H54A 109.4 . . ?
N52 C54 H54B 109.4 . . ?
C53 C54 H54B 109.4 . . ?
H54A C54 H54B 108.0 . . ?
N52 C55 C51 110.3(7) . 3_656 ?
N52 C55 H55A 109.6 . . ?
C51 C55 H55A 109.6 3_656 . ?
N52 C55 H55B 109.6 . . ?
C51 C55 H55B 109.6 3_656 . ?
H55A C55 H55B 108.1 . . ?
C1 N1 Ni1 151.0(7) . . ?
C1A N1A Ni1 150.6(7) . . ?
C2 N2 Ni2 159.4(7) . . ?
C3 N3 Ni3 159.1(6) . . ?
C4A N4A Ni4 156.0(6) . . ?
C5A N5A Ni5 153.0(6) . . ?
C6A N6A Ba1 138.3(6) . . ?
C11 N11 C20 113.4(8) . . ?
C11 N11 Ni1 115.5(6) . . ?
C20 N11 Ni1 104.8(6) . . ?
C11 N11 H11 107.6 . . ?
C20 N11 H11 107.6 . . ?
Ni1 N11 H11 107.6 . . ?
C14 N12 C13 113.4(7) . . ?
C14 N12 Ni1 105.1(5) . . ?
C13 N12 Ni1 114.6(6) . . ?
C14 N12 H12 107.8 . . ?
C13 N12 H12 107.8 . . ?
Ni1 N12 H12 107.8 . . ?
C15 N13 C16 113.5(7) . . ?
C15 N13 Ni1 104.7(5) . . ?
C16 N13 Ni1 115.6(6) . . ?
C15 N13 H13 107.5 . . ?
C16 N13 H13 107.5 . . ?
Ni1 N13 H13 107.5 . . ?
C19 N14 C18 114.3(7) . . ?
C19 N14 Ni1 105.6(5) . . ?
C18 N14 Ni1 115.7(6) . . ?
C19 N14 H14 106.9 . . ?
C18 N14 H14 106.9 . . ?
Ni1 N14 H14 106.9 . . ?
C21 N21 C22 116.7(11) . . ?
C21 N21 Ni2 105.4(9) . . ?
C22 N21 Ni2 112.9(8) . . ?
C21 N21 H21 107.1 . . ?
C22 N21 H21 107.1 . . ?
Ni2 N21 H21 107.1 . . ?
C24 N22 C25 115.1(12) . . ?
C24 N22 Ni2 115.0(9) . . ?
C25 N22 Ni2 104.3(8) . . ?
C24 N22 H22 107.3 . . ?
C25 N22 H22 107.3 . . ?
Ni2 N22 H22 107.3 . . ?
C31 N31 C32 117.7(10) . . ?
C31 N31 Ni3 106.3(8) . . ?
C32 N31 Ni3 115.5(8) . . ?
C31 N31 H31 105.4 . . ?
C32 N31 H31 105.4 . . ?
Ni3 N31 H31 105.4 . . ?
C34 N32 C35 109.4(10) . . ?
C34 N32 Ni3 119.2(9) . . ?
C35 N32 Ni3 105.6(7) . . ?
C34 N32 H32 107.4 . . ?
C35 N32 H32 107.4 . . ?
Ni3 N32 H32 107.4 . . ?
C45 N41 C41 112.2(7) 3_666 . ?
C45 N41 Ni4 116.7(6) 3_666 . ?
C41 N41 Ni4 106.0(5) . . ?
C45 N41 H41 107.2 3_666 . ?
C41 N41 H41 107.2 . . ?
Ni4 N41 H41 107.2 . . ?
C43 N42 C42 113.9(7) . . ?
C43 N42 Ni4 115.5(5) . . ?
C42 N42 Ni4 104.7(5) . . ?
C43 N42 H42 107.4 . . ?
C42 N42 H42 107.4 . . ?
Ni4 N42 H42 107.4 . . ?
C52 N51 C51 114.2(7) . . ?
C52 N51 Ni5 114.5(5) . . ?
C51 N51 Ni5 105.4(5) . . ?
C52 N51 H51 107.4 . . ?
C51 N51 H51 107.4 . . ?
Ni5 N51 H51 107.4 . . ?
C55 N52 C54 113.0(7) . . ?
C55 N52 Ni5 105.8(5) . . ?
C54 N52 Ni5 116.6(6) . . ?
C55 N52 H52 107.0 . . ?
C54 N52 H52 107.0 . . ?
Ni5 N52 H52 107.0 . . ?

loop_
_geom_bond_atom_site_label_1
_geom_bond_atom_site_label_2
_geom_bond_distance
_geom_bond_site_symmetry_2
_geom_bond_publ_flag
Ni1 N11 2.069(8) . ?
Ni1 N12 2.071(7) . ?
Ni1 N14 2.074(7) . ?
Ni1 N1A 2.081(7) . ?
Ni1 N1 2.081(7) . ?
Ni1 N13 2.089(7) . ?
Ni2 N2 2.062(7) 3_765 ?
Ni2 N2 2.062(7) . ?
Ni2 N22 2.071(9) 3_765 ?
Ni2 N22 2.071(9) . ?
Ni2 N21 2.074(8) . ?
Ni2 N21 2.074(8) 3_765 ?
Ni3 N32 2.080(10) 3_755 ?
Ni3 N32 2.080(10) . ?
Ni3 N31 2.087(10) . ?
Ni3 N31 2.087(10) 3_755 ?
Ni3 N3 2.109(7) 3_755 ?
Ni3 N3 2.109(7) . ?
Ni4 N41 2.060(7) 3_666 ?
Ni4 N41 2.060(7) . ?
Ni4 N42 2.083(7) . ?
Ni4 N42 2.083(7) 3_666 ?
Ni4 N4A 2.101(7) 3_666 ?
Ni4 N4A 2.101(7) . ?
Ni5 N52 2.067(7) . ?
Ni5 N52 2.067(7) 3_656 ?
Ni5 N51 2.071(7) 3_656 ?
Ni5 N51 2.071(7) . ?
Ni5 N5A 2.142(7) 3_656 ?
Ni5 N5A 2.142(7) . ?
Nb1 C1 2.235(8) . ?
Nb1 C2 2.243(9) . ?
Nb1 C6 2.244(9) . ?
Nb1 C3 2.247(8) . ?
Nb1 C7 2.246(10) . ?
Nb1 C8 2.249(9) . ?
Nb1 C5 2.252(9) . ?
Nb1 C4 2.279(9) . ?
Nb2 C1A 2.225(8) . ?
Nb2 C6A 2.231(9) . ?
Nb2 C5A 2.244(8) . ?
Nb2 C2A 2.252(9) . ?
Nb2 C7A 2.256(9) . ?
Nb2 C4A 2.267(9) . ?
Nb2 C3A 2.268(9) . ?
Nb2 C8A 2.282(9) . ?
Ba1 O5 2.710(7) . ?
Ba1 O6 2.749(7) . ?
Ba1 O2 2.769(6) . ?
Ba1 O7 2.779(5) . ?
Ba1 O3 2.783(7) 4_556 ?
Ba1 O1 2.805(6) . ?
Ba1 O4 2.903(7) . ?
Ba1 N6A 2.908(7) . ?
C1 N1 1.153(10) . ?
C1A N1A 1.142(10) . ?
C2 N2 1.148(11) . ?
C2A N2A 1.166(11) . ?
C3 N3 1.143(10) . ?
C3A N3A 1.152(11) . ?
C4 N4 1.139(11) . ?
C4A N4A 1.151(10) . ?
C5 N5 1.143(11) . ?
C5A N5A 1.158(10) . ?
C6 N6 1.149(11) . ?
C6A N6A 1.173(10) . ?
C7 N7 1.149(12) . ?
C7A N7A 1.161(11) . ?
C8 N8 1.168(11) . ?
C8A N8A 1.136(11) . ?
C11 N11 1.474(12) . ?
C11 C12 1.555(14) . ?
C11 H11A 0.9900 . ?
C11 H11B 0.9900 . ?
C12 C13 1.490(14) . ?
C12 H12A 0.9900 . ?
C12 H12B 0.9900 . ?
C13 N12 1.478(12) . ?
C13 H13A 0.9900 . ?
C13 H13B 0.9900 . ?
C14 N12 1.470(12) . ?
C14 C15 1.520(14) . ?
C14 H14A 0.9900 . ?
C14 H14B 0.9900 . ?
C15 N13 1.474(11) . ?
C15 H15A 0.9900 . ?
C15 H15B 0.9900 . ?
C16 N13 1.483(12) . ?
C16 C17 1.493(13) . ?
C16 H16A 0.9900 . ?
C16 H16B 0.9900 . ?
C17 C18 1.533(13) . ?
C17 H17A 0.9900 . ?
C17 H17B 0.9900 . ?
C18 N14 1.484(11) . ?
C18 H18A 0.9900 . ?
C18 H18B 0.9900 . ?
C19 N14 1.479(11) . ?
C19 C20 1.484(14) . ?
C19 H19A 0.9900 . ?
C19 H19B 0.9900 . ?
C20 N11 1.499(12) . ?
C20 H20A 0.9900 . ?
C20 H20B 0.9900 . ?
C21 C25 1.46(2) 3_765 ?
C21 N21 1.47(2) . ?
C21 H21A 0.9900 . ?
C21 H21B 0.9900 . ?
C22 C23 1.435(19) . ?
C22 N21 1.533(16) . ?
C22 H22A 0.9900 . ?
C22 H22B 0.9900 . ?
C23 C24 1.45(2) . ?
C23 H23A 0.9900 . ?
C23 H23B 0.9900 . ?
C24 N22 1.491(17) . ?
C24 H24A 0.9900 . ?
C24 H24B 0.9900 . ?
C25 C21 1.46(2) 3_765 ?
C25 N22 1.478(17) . ?
C25 H25A 0.9900 . ?
C25 H25B 0.9900 . ?
C31 N31 1.384(14) . ?
C31 C35 1.550(17) 3_755 ?
C31 H31A 0.9900 . ?
C31 H31B 0.9900 . ?
C32 N31 1.426(15) . ?
C32 C33 1.490(17) . ?
C32 H32A 0.9900 . ?
C32 H32B 0.9900 . ?
C33 C34 1.541(18) . ?
C33 H33A 0.9900 . ?
C33 H33B 0.9900 . ?
C34 N32 1.402(15) . ?
C34 H34A 0.9900 . ?
C34 H34B 0.9900 . ?
C35 N32 1.515(15) . ?
C35 C31 1.550(17) 3_755 ?
C35 H35A 0.9900 . ?
C35 H35B 0.9900 . ?
C41 N41 1.486(10) . ?
C41 C42 1.518(13) . ?
C41 H41A 0.9900 . ?
C41 H41B 0.9900 . ?
C42 N42 1.482(11) . ?
C42 H42A 0.9900 . ?
C42 H42B 0.9900 . ?
C43 N42 1.458(11) . ?
C43 C44 1.529(13) . ?
C43 H43A 0.9900 . ?
C43 H43B 0.9900 . ?
C44 C45 1.538(13) . ?
C44 H44A 0.9900 . ?
C44 H44B 0.9900 . ?
C45 N41 1.462(11) 3_666 ?
C45 H45A 0.9900 . ?
C45 H45B 0.9900 . ?
C51 N51 1.481(11) . ?
C51 C55 1.499(14) 3_656 ?
C51 H51A 0.9900 . ?
C51 H51B 0.9900 . ?
C52 N51 1.471(11) . ?
C52 C53 1.512(14) . ?
C52 H52A 0.9900 . ?
C52 H52B 0.9900 . ?
C53 C54 1.534(13) . ?
C53 H53A 0.9900 . ?
C53 H53B 0.9900 . ?
C54 N52 1.480(12) . ?
C54 H54A 0.9900 . ?
C54 H54B 0.9900 . ?
C55 N52 1.464(11) . ?
C55 C51 1.499(14) 3_656 ?
C55 H55A 0.9900 . ?
C55 H55B 0.9900 . ?
N11 H11 1.0000 . ?
N12 H12 1.0000 . ?
N13 H13 1.0000 . ?
N14 H14 1.0000 . ?
N21 H21 1.0000 . ?
N22 H22 1.0000 . ?
N31 H31 1.0000 . ?
N32 H32 1.0000 . ?
N41 C45 1.463(11) 3_666 ?
N41 H41 1.0000 . ?
N42 H42 1.0000 . ?
N51 H51 1.0000 . ?
N52 H52 1.0000 . ?
O3 Ba1 2.783(7) 4 ?
